data_2211739
loop_
_publ_author_name
'Graia, Mohsen'
'Ksiksi, Regaya'
'Driss, Ahmed'

_publ_section_title
;
 Li~1,44~Al~1,44~Si~1,56~O~6~
;
_journal_coeditor_code BR2020
_journal_issue 1
_journal_name_full 'Acta Crystallographica Section E'
_journal_page_first i3
_journal_page_last i4
_journal_paper_doi 10.1107/S1600536806051300
_journal_volume 63
_journal_year 2007
_chemical_formula_iupac 'Li1.44 Al1.44 Si1.56 O6'
_chemical_formula_structural 'Li1.44 Al1.44 Si1.56 O6'
_chemical_formula_sum 'Al1.44 Li1.44 O6 Si1.56'
_chemical_formula_weight 188.67
_chemical_name_common 'lithium aluminosilicate'
_chemical_name_systematic
;
lithium aluminium silicon hexaoxide
;
_space_group_IT_number 180
_symmetry_cell_setting hexagonal
_symmetry_space_group_name_Hall 'P 62 2 (0 0 4)'
_symmetry_space_group_name_H-M 'P 62 2 2'
_atom_sites_solution_primary direct
_atom_sites_solution_secondary difmap
_audit_creation_method SHELXL97
_cell_angle_alpha 90.00
_cell_angle_beta 90.00
_cell_angle_gamma 120.00
_cell_formula_units_Z 1
_cell_length_a 5.2654(2)
_cell_length_b 5.2654(2)
_cell_length_c 5.6240(8)
_cell_measurement_reflns_used 25
_cell_measurement_temperature 298(2)
_cell_measurement_theta_max 20.18
_cell_measurement_theta_min 11.54
_cell_volume 135.03(2)
_computing_cell_refinement 'CAD-4 EXPRESS'
_computing_data_collection 'CAD-4 EXPRESS (Duisenberg, 1992; Mac\'i\<cek & Yordanov, 1992)'
_computing_data_reduction 'MolEN (Fair, 1990)'
_computing_molecular_graphics 'DIAMOND (Brandenburg, 1998) and PLATON (Spek, 2003)'
_computing_publication_material SHELXL97
_computing_structure_refinement 'SHELXL97 (Sheldrick, 1997)'
_computing_structure_solution 'SHELXS97 (Sheldrick, 1997)'
_diffrn_ambient_temperature 298(2)
_diffrn_measured_fraction_theta_full 1.000
_diffrn_measured_fraction_theta_max 1.000
_diffrn_measurement_device_type 'Enraf--Nonius CAD-4'
_diffrn_measurement_method \w/2\q
_diffrn_radiation_monochromator graphite
_diffrn_radiation_source 'fine-focus sealed tube'
_diffrn_radiation_type MoK\a
_diffrn_radiation_wavelength 0.71073
_diffrn_reflns_av_R_equivalents 0.0487
_diffrn_reflns_av_sigmaI/netI 0.0174
_diffrn_reflns_limit_h_max 6
_diffrn_reflns_limit_h_min 0
_diffrn_reflns_limit_k_max 6
_diffrn_reflns_limit_k_min 0
_diffrn_reflns_limit_l_max 7
_diffrn_reflns_limit_l_min -7
_diffrn_reflns_number 876
_diffrn_reflns_theta_full 29.39
_diffrn_reflns_theta_max 29.39
_diffrn_reflns_theta_min 4.47
_diffrn_standards_decay_% 3
_diffrn_standards_interval_time 120
_diffrn_standards_number 2
_exptl_absorpt_coefficient_mu 0.749
_exptl_absorpt_correction_T_max 0.959
_exptl_absorpt_correction_T_min 0.894
_exptl_absorpt_correction_type psi-scan
_exptl_absorpt_process_details '(North et al., 1968)'
_exptl_crystal_colour colourless
_exptl_crystal_density_diffrn 2.320
_exptl_crystal_density_method 'not measured'
_exptl_crystal_description Prism
_exptl_crystal_F_000 93
_exptl_crystal_size_max 0.15
_exptl_crystal_size_mid 0.12
_exptl_crystal_size_min 0.06
_refine_diff_density_max 0.155
_refine_diff_density_min -0.227
_refine_ls_extinction_coef 0.52(6)
_refine_ls_extinction_expression Fc^*^=kFc[1+0.001xFc^2^\l^3^/sin(2\q)]^-1/4^
_refine_ls_extinction_method 'SHELXL97 (Sheldrick, 1997)'
_refine_ls_goodness_of_fit_ref 1.264
_refine_ls_matrix_type full
_refine_ls_number_parameters 13
_refine_ls_number_reflns 134
_refine_ls_number_restraints 0
_refine_ls_restrained_S_all 1.264
_refine_ls_R_factor_all 0.0193
_refine_ls_R_factor_gt 0.0171
_refine_ls_shift/su_max 0.000
_refine_ls_shift/su_mean 0.000
_refine_ls_structure_factor_coef Fsqd
_refine_ls_weighting_details 'calc w = 1/[\s^2^(Fo^2^)+(0.0146P)^2^+0.0904P] where P=(Fo^2^+2Fc^2^)/3'
_refine_ls_weighting_scheme calc
_refine_ls_wR_factor_gt 0.0494
_refine_ls_wR_factor_ref 0.0509
_reflns_number_gt 127
_reflns_number_total 134
_reflns_threshold_expression I>\2(I)
_cod_data_source_file br2020.cif
_cod_data_source_block I
_cod_original_sg_symbol_Hall 'P 62 2c (00-2)'
_cod_database_code 2211739
_cod_database_fobs_code 2211739

loop_
_symmetry_equiv_pos_as_xyz
'x, y, z'
'-x, -y, z'
'y, x, -z+2/3'
'-y, -x, -z+2/3'
'-y, x-y, z+2/3'
'y, -x+y, z+2/3'
'x-y, -y, -z'
'-x+y, y, -z'
'-x+y, -x, z+1/3'
'x-y, x, z+1/3'
'-x, -x+y, -z+1/3'
'x, x-y, -z+1/3'

loop_
_atom_site_type_symbol
_atom_site_label
_atom_site_fract_x
_atom_site_fract_y
_atom_site_fract_z
_atom_site_U_iso_or_equiv
_atom_site_adp_type
_atom_site_calc_flag
_atom_site_refinement_flags
_atom_site_occupancy
Si Si 0.5000 0.5000 0.3333 0.0062(3) Uani d SP 0.52
Al Al 0.5000 0.5000 0.3333 0.0062(3) Uani d SP 0.48
Li Li 0.0000 0.0000 0.0000 0.019(2) Uani d SP 0.48
O O 0.20088(18) 0.79912(18) 0.8333 0.0179(4) Uani d S 1

loop_
_atom_site_aniso_label
_atom_site_aniso_U_11
_atom_site_aniso_U_22
_atom_site_aniso_U_33
_atom_site_aniso_U_12
_atom_site_aniso_U_13
_atom_site_aniso_U_23
Si 0.0064(4) 0.0064(4) 0.0061(4) 0.0034(4) 0.000 0.000
Al 0.0064(4) 0.0064(4) 0.0061(4) 0.0034(4) 0.000 0.000
Li 0.013(4) 0.023(7) 0.025(5) 0.012(4) 0.000 0.000
O 0.0163(7) 0.0163(7) 0.0240(8) 0.0103(7) -0.0101(6) -0.0101(6)

loop_
_atom_type_symbol
_atom_type_description
_atom_type_scat_dispersion_real
_atom_type_scat_dispersion_imag
_atom_type_scat_source
O O 0.0106 0.0060 'International Tables Vol C Tables 4.2.6.8 and 6.1.1.4'
Si Si 0.0817 0.0704 'International Tables Vol C Tables 4.2.6.8 and 6.1.1.4'
Al Al 0.0645 0.0514 'International Tables Vol C Tables 4.2.6.8 and 6.1.1.4'
Li Li -0.0003 0.0001 'International Tables Vol C Tables 4.2.6.8 and 6.1.1.4'

loop_
_geom_bond_atom_site_label_1
_geom_bond_atom_site_label_2
_geom_bond_site_symmetry_2
_geom_bond_distance
_geom_bond_publ_flag
Si O 7_666 1.6769(4) y
Si O 8_556 1.6769(4) n
Si O 6_554 1.6769(4) n
Si O 5_664 1.6769(4) n
Si Li 9_665 2.6327 ?
Si Li 9 2.6327 ?
Li Li 3_554 1.8747(3) ?
Li Li 9 1.8747(3) ?
Li O 7_666 2.0579(15) y
Li O 8_446 2.0579(15) n
Li O 2_564 2.0579(15) n
Li O 1_544 2.0579(15) n
Li Si 5_654 2.6327 ?
Li Al 5_554 2.6327 ?
Li Al 5_654 2.6327 ?
Li Si 5_554 2.6327 ?
Li Al 7 3.23195(18) ?
O Al 7_566 1.6769(5) ?
O Si 7_566 1.6769(5) ?
O Si 5_665 1.6769(5) ?
O Al 5_665 1.6769(5) ?
O Li 3_565 2.0579(15) ?
O Li 1_566 2.0579(15) ?
